data_2210182
loop_
_publ_author_name
'Hulme, Ashley T'
'Fernandes, Philippe'
'Florence, Alastair'
'Johnston, Andrea'
'Shankland, Kenneth '

_publ_section_title
;
 Powder study of 3-azabicyclo[3.3.1]nonane-2,4-dione
 1-methylnaphthalene hemisolvate
;
_journal_coeditor_code CV2076
_journal_issue 9
_journal_name_full 'Acta Crystallographica Section E'
_journal_page_first o3752
_journal_page_last o3754
_journal_paper_doi 10.1107/S1600536806030078
_journal_volume 62
_journal_year 2006
_chemical_formula_iupac 'C8 H11 N O2, 0.5C11 H10'
_chemical_formula_moiety 'C8 H11 N O2, 0.5C11 H10'
_chemical_formula_sum 'C13.5 H16 N O2'
_chemical_formula_weight 224.28
_chemical_name_systematic
;
3-azabicyclo[3.3.1]nonane-2,4-dione
1-methylnaphthalene hemisolvate
;
_space_group_IT_number 14
_symmetry_cell_setting monoclinic
_symmetry_space_group_name_Hall '-P 2ybc'
_symmetry_space_group_name_H-M 'P 1 21/c 1'
_cell_angle_alpha 90
_cell_angle_beta 106.0201(6)
_cell_angle_gamma 90
_cell_formula_units_Z 8
_cell_length_a 15.02360(18)
_cell_length_b 7.32295(12)
_cell_length_c 22.5164(3)
_cell_measurement_reflns_used 453
_cell_measurement_temperature 295
_cell_measurement_theta_max 25.7
_cell_measurement_theta_min 2.0
_cell_volume 2380.99(6)
_computing_data_collection 'DIFFRAC plus XRD Commander (Kienle & Jacob, 2003)'
_computing_data_reduction 'DASH (David <i>et al.</i>,  2001)'
_computing_publication_material
;
CAMERON (Watkin <i>et al.</i>,  1996),
enCifer (Allen <i>et al.</i>,  2004) and
SHELXL97 (Sheldrick, 1997)
;
_computing_structure_refinement 'Topas (Coelho, 2003)'
_computing_structure_solution DASH
_diffrn_ambient_temperature 275
_diffrn_measurement_device_type 'Bruker AXS D8 Advance'
_diffrn_radiation_monochromator 'primary focussing, Ge 111'
_diffrn_radiation_type 'Cu K\a~1~'
_diffrn_radiation_wavelength 1.54056
_diffrn_reflns_limit_h_max 10
_diffrn_reflns_limit_h_min 0
_diffrn_reflns_limit_k_max 4
_diffrn_reflns_limit_k_min -4
_diffrn_reflns_limit_l_max 14
_diffrn_reflns_limit_l_min -14
_diffrn_reflns_number 736
_exptl_absorpt_coefficient_mu 0.674
_exptl_absorpt_correction_type none
_exptl_crystal_density_diffrn 1.251
_exptl_crystal_density_method 'not measured'
_exptl_crystal_F_000 960
_refine_diff_density_max 0.5
_refine_diff_density_min -0.5
_refine_ls_extinction_method none
_refine_ls_goodness_of_fit_all 1.996
_refine_ls_hydrogen_treatment refxyz
_refine_ls_matrix_type sparse
_refine_ls_number_constraints 1
_refine_ls_number_parameters 211
_refine_ls_number_restraints 201
_refine_ls_shift/su_max 0.01
_refine_ls_weighting_details 1/\s(Y~obs~)^2^
_refine_ls_weighting_scheme sigma
_cod_data_source_file cv2076.cif
_cod_data_source_block I
_cod_original_sg_symbol_H-M 'P 21/c'
_cod_original_formula_sum 'C13.5 H16 N1 O2'
_cod_database_code 2210182

loop_
_symmetry_equiv_pos_as_xyz
x,y,z
-x,1/2+y,1/2-z
-x,-y,-z
x,1/2-y,1/2+z

loop_
_atom_site_type_symbol
_atom_site_label
_atom_site_fract_x
_atom_site_fract_y
_atom_site_fract_z
_atom_site_U_iso_or_equiv
_atom_site_adp_type
_atom_site_calc_flag
_atom_site_refinement_flags
_atom_site_occupancy
C C1 0.54315(6) 0.4443(3) 0.76875(4) 0.0321(8) Uiso d D 1
C C2 0.51206(6) 0.4415(5) 0.70448(4) 0.0321(8) Uiso d D 1
C C3 0.57567(6) 0.4424(5) 0.66958(4) 0.0321(8) Uiso d D 1
C C4 0.67010(6) 0.4485(4) 0.69889(4) 0.0321(8) Uiso d D 1
C C5 0.70105(6) 0.4487(4) 0.76294(4) 0.0321(8) Uiso d D 1
C C6 0.63774(5) 0.4471(4) 0.79780(4) 0.0321(8) Uiso d D 1
C C7 0.54443(6) 0.4412(4) 0.60537(4) 0.0321(8) Uiso d D 1
C C8 0.45010(6) 0.4434(4) 0.57598(4) 0.0321(8) Uiso d D 1
C C9 0.38669(6) 0.4450(4) 0.61066(4) 0.0321(8) Uiso d D 1
C C10 0.41743(6) 0.4445(4) 0.67475(4) 0.0321(8) Uiso d D 1
H H1 0.6592(2) 0.4473(9) 0.84165(15) 0.0760 Uiso d D 1
H H2 0.7135(2) 0.4490(9) 0.67509(16) 0.0760 Uiso d D 1
H H3 0.7657(2) 0.4497(9) 0.78299(16) 0.0760 Uiso d D 1
H H4 0.5877(2) 0.4411(9) 0.58152(16) 0.0760 Uiso d D 1
H H5 0.4290(2) 0.4438(9) 0.53217(15) 0.0760 Uiso d D 1
H H6 0.3222(2) 0.4450(9) 0.59045(17) 0.0760 Uiso d D 1
H H7 0.3738(2) 0.4450(9) 0.69837(18) 0.0760 Uiso d D 1
C C11 0.47485(6) 0.44543(14) 0.80686(4) 0.0321(8) Uiso d D 1
H H8 0.5076(2) 0.4393(8) 0.84951(16) 0.0760 Uiso d D 1
H H9 0.4346(2) 0.3432(7) 0.79622(16) 0.0760 Uiso d D 1
H H10 0.4393(3) 0.5547(7) 0.79910(17) 0.0760 Uiso d D 1
N N1 0.17867(8) 0.20902(12) 0.47851(5) 0.0321(8) Uiso d D 1
H H11 0.1574(2) 0.3045(8) 0.49575(17) 0.0760 Uiso d D 1
C C12 0.22707(9) 0.2494(13) 0.43608(5) 0.0321(8) Uiso d D 1
O O1 0.23991(19) 0.4086(2) 0.42479(10) 0.0321(8) Uiso d D 1
C C13 0.26293(6) 0.09128(13) 0.40697(5) 0.0321(8) Uiso d D 1
H H12 0.2652(2) 0.1316(8) 0.36728(16) 0.0760 Uiso d D 1
C C14 0.20052(6) -0.07379(13) 0.40282(5) 0.0321(8) Uiso d D 1
H H13 0.2243(2) -0.1756(8) 0.38588(17) 0.0760 Uiso d D 1
H H14 0.1404(2) -0.051(8) 0.3763(16) 0.0760 Uiso d D 1
C C15 0.19727(6) -0.12209(13) 0.46805(4) 0.0321(8) Uiso d D 1
H H15 0.156(2) -0.2206(8) 0.46813(17) 0.0760 Uiso d D 1
C C16 0.15968(9) 0.03559(14) 0.49644(5) 0.0321(8) Uiso d D 1
O O2 0.1167(12) 0.0194(3) 0.53435(8) 0.0321(8) Uiso d D 1
C C17 0.29412(6) -0.17195(12) 0.50824(4) 0.0321(8) Uiso d D 1
H H16 0.3104(2) -0.2788(8) 0.48964(17) 0.0760 Uiso d D 1
H H17 0.288(2) -0.2007(8) 0.54817(18) 0.0760 Uiso d D 1
C C18 0.36461(6) -0.02279(13) 0.50985(4) 0.0321(8) Uiso d D 1
H H18 0.3513(2) 0.0791(8) 0.53214(15) 0.0760 Uiso d D 1
H H19 0.4252(2) -0.0652(8) 0.53002(16) 0.0760 Uiso d D 1
C C19 0.36203(6) 0.04481(13) 0.44539(4) 0.0321(8) Uiso d D 1
H H20 0.3999(2) 0.1491(8) 0.44618(17) 0.0760 Uiso d D 1
H H21 0.3852(2) -0.0438(9) 0.42271(16) 0.0760 Uiso d D 1
N N2 0.06436(9) 0.71279(13) 0.59201(4) 0.0321(8) Uiso d D 1
H H22 0.0757(3) 0.8074(8) 0.56961(17) 0.0760 Uiso d D 1
C C20 0.08087(10) 0.53992(14) 0.57266(5) 0.0321(8) Uiso d D 1
O O3 0.11144(19) 0.5238(3) 0.52816(7) 0.0321(8) Uiso d D 1
C C21 0.05876(7) 0.38030(13) 0.60806(4) 0.0321(8) Uiso d D 1
H H23 0.0424(3) 0.2824(8) 0.57937(15) 0.0760 Uiso d D 1
C C22 -0.01946(6) 0.42824(13) 0.63579(4) 0.0321(8) Uiso d D 1
H H24 -0.0324(2) 0.3294(7) 0.65950(16) 0.0760 Uiso d D 1
H H25 -0.0752(2) 0.4521(8) 0.60452(15) 0.0760 Uiso d D 1
C C23 0.01063(7) 0.59259(13) 0.67805(4) 0.0321(8) Uiso d D 1
H H26 -0.0373(3) 0.6329(8) 0.69504(16) 0.0760 Uiso d D 1
C C24 0.03020(10) 0.75294(13) 0.64179(5) 0.0321(8) Uiso d D 1
O O4 0.0208(2) 0.9113(2) 0.65479(10) 0.0321(8) Uiso d D 1
C C25 0.09695(6) 0.54694(13) 0.73074(4) 0.0321(8) Uiso d D 1
H H27 0.0770(2) 0.4561(7) 0.75432(17) 0.0760 Uiso d D 1
H H28 0.1135(2) 0.6545(7) 0.75490(17) 0.0760 Uiso d D 1
C C26 0.17607(6) 0.47383(13) 0.70790(4) 0.0321(8) Uiso d D 1
H H29 0.2010(2) 0.5698(8) 0.68908(16) 0.0760 Uiso d D 1
H H30 0.2239(2) 0.4276(8) 0.74153(16) 0.0760 Uiso d D 1
C C27 0.14519(7) 0.32465(12) 0.65954(4) 0.0321(8) Uiso d D 1
H H31 0.1923(2) 0.2904(8) 0.64094(17) 0.0760 Uiso d D 1
H H32 0.1301(2) 0.2148(8) 0.67711(17) 0.0760 Uiso d D 1

loop_
_atom_type_symbol
_atom_type_description
_atom_type_scat_source
C C 'International Tables Vol C Table 6.1.1.4'
H H 'International Tables Vol C Table 6.1.1.4'
N N 'International Tables Vol C Table 6.1.1.4'
O O 'International Tables Vol C Table 6.1.1.4'

loop_
_geom_angle_atom_site_label_1
_geom_angle_atom_site_label_2
_geom_angle_atom_site_label_3
_geom_angle
_geom_angle_publ_flag
C12 N1 C16 125.9(4) no
C12 N1 H11 116.7(5) no
C16 N1 H11 117.4(3) no
C20 N2 C24 125.95(10) no
C24 N2 H22 117.3(3) no
C20 N2 H22 116.7(3) no
O1 C12 N1 119.5(5) no
N1 C12 C13 117.2(6) no
O1 C12 C13 123.33(18) no
C12 C13 C19 109.45(9) no
C14 C13 C19 110.12(8) no
C12 C13 C14 110.6(2) no
C13 C14 C15 108.01(8) no
C14 C15 C17 110.30(8) no
C14 C15 C16 110.31(8) no
C16 C15 C17 109.83(8) no
O2 C16 C15 124.12(16) no
N1 C16 C15 116.63(10) no
O2 C16 N1 119.22(16) no
C15 C17 C18 112.73(7) no
C17 C18 C19 112.19(7) no
C13 C19 C18 111.93(8) no
C12 C13 H12 106.3(4) no
C14 C13 H12 111.8(3) no
C19 C13 H12 108.5(2) no
C13 C14 H13 110.8(3) no
H13 C14 H14 106(3) no
C13 C14 H14 111(3) no
C15 C14 H13 108.7(3) no
C15 C14 H14 111.6(18) no
C14 C15 H15 111.8(3) no
C16 C15 H15 105.1(13) no
C17 C15 H15 109.4(11) no
C18 C17 H17 112.7(11) no
H16 C17 H17 109.7(7) no
C15 C17 H16 104.7(2) no
C15 C17 H17 106.7(17) no
C18 C17 H16 109.9(3) no
C17 C18 H19 110.3(3) no
H18 C18 H19 108.5(4) no
C19 C18 H18 107.1(3) no
C17 C18 H18 109.3(3) no
C19 C18 H19 109.3(2) no
C18 C19 H21 111.9(3) no
H20 C19 H21 104.7(4) no
C18 C19 H20 112.7(2) no
C13 C19 H20 108.3(3) no
C13 C19 H21 106.9(2) no
O3 C20 N2 119.28(14) no
N2 C20 C21 117.37(10) no
O3 C20 C21 123.36(14) no
C20 C21 C27 109.98(9) no
C22 C21 C27 109.88(7) no
C20 C21 C22 110.38(9) no
C21 C22 C23 108.06(8) no
C22 C23 C25 110.66(8) no
C22 C23 C24 110.26(8) no
C24 C23 C25 109.86(9) no
O4 C24 C23 124.16(15) no
N2 C24 C23 116.38(9) no
O4 C24 N2 119.41(15) no
C23 C25 C26 112.90(7) no
C25 C26 C27 112.54(8) no
C21 C27 C26 112.11(8) no
C20 C21 H23 106.2(3) no
C22 C21 H23 111.7(3) no
C27 C21 H23 108.6(3) no
C21 C22 H24 110.9(2) no
C21 C22 H25 111.2(2) no
C23 C22 H24 108.8(3) no
C23 C22 H25 111.5(3) no
H24 C22 H25 106.3(4) no
C22 C23 H26 111.7(3) no
C24 C23 H26 105.0(3) no
C25 C23 H26 109.2(2) no
C23 C25 H27 104.8(2) no
C23 C25 H28 107.1(2) no
C26 C25 H27 109.9(3) no
C26 C25 H28 112.4(2) no
H27 C25 H28 109.5(4) no
C25 C26 H29 109.4(3) no
C25 C26 H30 110.3(2) no
C27 C26 H29 107.0(3) no
C27 C26 H30 109.2(3) no
H29 C26 H30 108.3(4) no
C21 C27 H31 108.3(2) no
C21 C27 H32 106.8(2) no
C26 C27 H31 112.8(3) no
C26 C27 H32 111.7(3) no
H31 C27 H32 104.6(4) no
C2 C1 C6 119.67(8) no
C2 C1 C11 120.36(8) no
C6 C1 C11 119.97(8) no
C1 C2 C3 119.99(8) no
C1 C2 C10 120.25(8) no
C3 C2 C10 119.72(8) no
C2 C3 C4 120.05(8) no
C2 C3 C7 119.89(8) no
C4 C3 C7 120.05(8) no
C3 C4 C5 119.91(8) no
C4 C5 C6 120.10(8) no
C1 C6 C5 120.26(8) no
C3 C7 C8 120.15(8) no
C7 C8 C9 120.02(8) no
C8 C9 C10 120.09(8) no
C2 C10 C9 120.11(8) no
C3 C4 H2 120.1(2) no
C5 C4 H2 120.0(2) no
C4 C5 H3 119.9(2) no
C6 C5 H3 120.0(2) no
C1 C6 H1 119.9(2) no
C5 C6 H1 119.9(2) no
C3 C7 H4 120.0(2) no
C8 C7 H4 119.9(2) no
C7 C8 H5 120.0(2) no
C9 C8 H5 120.0(2) no
C8 C9 H6 119.9(2) no
C10 C9 H6 120.0(2) no
C2 C10 H7 120.0(2) no
C9 C10 H7 119.9(2) no
C1 C11 H8 109.3(2) no
C1 C11 H9 109.7(2) no
C1 C11 H10 109.6(3) no
H8 C11 H9 109.5(4) no
H8 C11 H10 109.4(4) no
H9 C11 H10 109.3(4) no

loop_
_geom_bond_atom_site_label_1
_geom_bond_atom_site_label_2
_geom_bond_distance
_geom_bond_publ_flag
O1 C12 1.220(9) no
O2 C16 1.210(13) no
O3 C20 1.218(2) no
O4 C24 1.2138(19) no
N1 C16 1.3860(14) no
N1 C12 1.383(3) no
N1 H11 0.900(5) no
N2 C24 1.3870(17) no
N2 C20 1.3833(15) no
N2 H22 0.901(5) no
C12 C13 1.502(7) no
C13 C14 1.5168(13) no
C13 C19 1.5395(14) no
C14 C15 1.5246(14) no
C15 C17 1.5306(13) no
C15 C16 1.5034(15) no
C17 C18 1.5148(13) no
C18 C19 1.5238(12) no
C13 H12 0.951(4) no
C14 H14 0.95(3) no
C14 H13 0.951(5) no
C15 H15 0.95(2) no
C17 H16 0.951(5) no
C17 H17 0.952(11) no
C18 H19 0.950(4) no
C18 H18 0.951(5) no
C19 H21 0.949(5) no
C19 H20 0.950(5) no
C20 C21 1.5027(15) no
C21 C27 1.5379(14) no
C21 C22 1.5163(14) no
C22 C23 1.5234(13) no
C23 C24 1.5048(14) no
C23 C25 1.5336(13) no
C25 C26 1.5171(13) no
C26 C27 1.5217(13) no
C21 H23 0.951(5) no
C22 H24 0.951(5) no
C22 H25 0.950(3) no
C23 H26 0.951(5) no
C25 H27 0.950(4) no
C25 H28 0.951(5) no
C26 H29 0.949(5) no
C26 H30 0.951(4) no
C27 H31 0.950(4) no
C27 H32 0.951(5) no
C1 C2 1.3927(12) no
C1 C6 1.3909(12) no
C1 C11 1.5084(13) no
C2 C3 1.3948(13) no
C2 C10 1.3945(13) no
C3 C4 1.3905(13) no
C3 C7 1.3914(12) no
C4 C5 1.3878(12) no
C5 C6 1.3903(12) no
C7 C8 1.3889(13) no
C8 C9 1.3885(13) no
C9 C10 1.3885(12) no
C4 H2 0.951(3) no
C5 H3 0.951(3) no
C6 H1 0.950(3) no
C7 H4 0.951(3) no
C8 H5 0.949(3) no
C9 H6 0.950(3) no
C10 H7 0.951(4) no
C11 H8 0.952(4) no
C11 H9 0.951(5) no
C11 H10 0.951(5) no

loop_
_geom_hbond_atom_site_label_D
_geom_hbond_atom_site_label_H
_geom_hbond_atom_site_label_A
_geom_hbond_site_symmetry_A
_geom_hbond_distance_DH
_geom_hbond_distance_HA
_geom_hbond_distance_DA
_geom_hbond_angle_DHA
_geom_hbond_publ_flag
N1 H11 O3 . 0.900(5) 1.966(6) 2.865(2) 175.8(4) yes
N2 H22 O2 1_565 0.901(5) 1.921(10) 2.812(8) 170.1(5) yes

loop_
_geom_torsion_atom_site_label_1
_geom_torsion_atom_site_label_2
_geom_torsion_atom_site_label_3
_geom_torsion_atom_site_label_4
_geom_torsion
_geom_torsion_publ_flag
C16 N1 C12 O1 -179.26(18) no
C16 N1 C12 C13 -0.40(18) no
C12 N1 C16 O2 179.8(7) no
C12 N1 C16 C15 1.51(18) no
C20 N2 C24 O4 178.34(19) no
C24 N2 C20 C21 0.9(2) no
C24 N2 C20 O3 -179.72(18) no
C20 N2 C24 C23 0.7(2) no
O1 C12 C13 C14 -151.34(18) no
N1 C12 C13 C19 -91.62(15) no
N1 C12 C13 C14 29.85(14) no
O1 C12 C13 C19 87.2(2) no
C12 C13 C14 C15 -58.83(16) no
C12 C13 C19 C18 64.9(3) no
C19 C13 C14 C15 62.25(10) no
C14 C13 C19 C18 -56.88(11) no
C13 C14 C15 C16 59.90(10) no
C13 C14 C15 C17 -61.60(10) no
C17 C15 C16 O2 -88.1(7) no
C16 C15 C17 C18 -66.00(10) no
C14 C15 C17 C18 55.79(10) no
C14 C15 C16 N1 -31.77(13) no
C14 C15 C16 O2 150.1(7) no
C17 C15 C16 N1 90.02(11) no
C15 C17 C18 C19 -49.32(10) no
C17 C18 C19 C13 49.63(10) no
O3 C20 C21 C22 -150.43(18) no
N2 C20 C21 C27 -92.44(13) no
N2 C20 C21 C22 28.97(14) no
O3 C20 C21 C27 88.17(19) no
C27 C21 C22 C23 62.69(9) no
C20 C21 C22 C23 -58.77(10) no
C20 C21 C27 C26 64.43(11) no
C22 C21 C27 C26 -57.27(10) no
C21 C22 C23 C24 60.46(11) no
C21 C22 C23 C25 -61.29(10) no
C22 C23 C24 N2 -31.85(15) no
C25 C23 C24 O4 -87.1(2) no
C22 C23 C25 C26 54.33(10) no
C24 C23 C25 C26 -67.65(10) no
C25 C23 C24 N2 90.38(12) no
C22 C23 C24 O4 150.67(19) no
C23 C25 C26 C27 -47.76(10) no
C25 C26 C27 C21 49.14(10) no
C6 C1 C2 C3 -0.3(5) no
C6 C1 C2 C10 -178.0(3) no
C11 C1 C2 C3 179.3(3) no
C11 C1 C2 C10 1.7(4) no
C2 C1 C6 C5 0.6(4) no
C11 C1 C6 C5 -179.1(2) no
C1 C2 C3 C4 -0.8(5) no
C1 C2 C3 C7 -179.4(3) no
C10 C2 C3 C4 176.8(3) no
C10 C2 C3 C7 -1.8(5) no
C1 C2 C10 C9 178.9(3) no
C3 C2 C10 C9 1.2(5) no
C2 C3 C4 C5 1.7(5) no
C7 C3 C4 C5 -179.7(3) no
C2 C3 C7 C8 1.5(5) no
C4 C3 C7 C8 -177.1(3) no
C3 C4 C5 C6 -1.5(5) no
C4 C5 C6 C1 0.4(4) no
C3 C7 C8 C9 -0.6(5) no
C7 C8 C9 C10 0.0(4) no
C8 C9 C10 C2 -0.3(5) no
